data_4123004
loop_
_publ_author_name
'Zaikina, Julia V.'
'Batuk, Maria'
'Abakumov, Artem M.'
'Navrotsky, Alexandra'
'Kauzlarich, Susan M.'

_publ_section_title
;
 Facile Synthesis of Ba1-xKxFe2As2 Superconductors via Hydride Route.
;
_journal_name_full 'Journal of the American Chemical Society'
_journal_page_first 141121132150009
_journal_paper_doi 10.1021/ja509907r
_journal_year 2014
_chemical_formula_sum 'As2 Ba0.32 Fe2 K0.68'
_chemical_formula_weight 332.1
_chemical_name_common 'Barium Potassium Iron Arsenide'
_chemical_name_systematic ' ?'
_space_group_IT_number 139
_symmetry_cell_setting tetragonal
_symmetry_space_group_name_Hall '-I 4 2'
_symmetry_space_group_name_H-M 'I 4/m m m'
_cell_angle_alpha 90
_cell_angle_beta 90
_cell_angle_gamma 90
_cell_formula_units_Z 2
_cell_length_a 3.88324(10)
_cell_length_b 3.88324(10)
_cell_length_c 13.53814(10)
_cell_measurement_temperature 293
_cell_volume 204.149(8)
_computing_publication_material '(Jana2000; Petricek and Dusek, 2000)'
_computing_structure_refinement '(Jana2000; Petricek and Dusek, 2000)'
_diffrn_ambient_temperature 293
_diffrn_radiation_type synchrotron
_diffrn_radiation_wavelength 0.41383
_exptl_absorpt_coefficient_mu 5.957
_exptl_absorpt_process_details '(Jana2000; Petricek, Dusek & Palatinus, 2000)'
_exptl_crystal_density_diffrn 5.4004
_exptl_crystal_F_000 297
_pd_meas_2theta_range_inc 0.001
_pd_meas_2theta_range_max 49.989
_pd_meas_2theta_range_min 0.500
_pd_meas_number_of_points 49496
_pd_proc_2theta_range_inc 0.001
_pd_proc_2theta_range_max 49.989
_pd_proc_2theta_range_min 0.5
_pd_proc_ls_background_function '14 Chebyshev polynoms'
_pd_proc_ls_pref_orient_corr 'March & Dollase'
_pd_proc_ls_profile_function Pseudo-Voigt
_pd_proc_ls_prof_R_factor 0.1205
_pd_proc_ls_prof_wR_expected 0.0914
_pd_proc_ls_prof_wR_factor 0.1659
_refine_ls_extinction_method none
_refine_ls_goodness_of_fit_all 3.29
_refine_ls_number_parameters 27
_refine_ls_R_factor_all 0.0617
_refine_ls_R_factor_gt 0.0598
_refine_ls_shift/su_max 0.0715
_refine_ls_shift/su_mean 0.0063
_refine_ls_weighting_scheme sigma
_refine_ls_wR_factor_gt 0.0520
_refine_ls_wR_factor_ref 0.0520
_cod_data_source_file ja509907r_si_009.cif
_cod_data_source_block (I)
_cod_original_cell_volume 204.150(8)
_cod_database_code 4123004

loop_
_symmetry_equiv_pos_site_id
_symmetry_equiv_pos_as_xyz
1 x,y,z
2 -y,x,z
3 -x,y,z
4 -x,-y,z
5 -y,-x,z
6 y,-x,z
7 x,-y,z
8 y,x,z
9 -x,-y,-z
10 y,-x,-z
11 x,-y,-z
12 x,y,-z
13 y,x,-z
14 -y,x,-z
15 -x,y,-z
16 -y,-x,-z
17 1/2+x,1/2+y,1/2+z
18 1/2-y,1/2+x,1/2+z
19 1/2-x,1/2+y,1/2+z
20 1/2-x,1/2-y,1/2+z
21 1/2-y,1/2-x,1/2+z
22 1/2+y,1/2-x,1/2+z
23 1/2+x,1/2-y,1/2+z
24 1/2+y,1/2+x,1/2+z
25 1/2-x,1/2-y,1/2-z
26 1/2+y,1/2-x,1/2-z
27 1/2+x,1/2-y,1/2-z
28 1/2+x,1/2+y,1/2-z
29 1/2+y,1/2+x,1/2-z
30 1/2-y,1/2+x,1/2-z
31 1/2-x,1/2+y,1/2-z
32 1/2-y,1/2-x,1/2-z

loop_
_atom_site_label
_atom_site_type_symbol
_atom_site_fract_x
_atom_site_fract_y
_atom_site_fract_z
_atom_site_adp_type
_atom_site_U_iso_or_equiv
_atom_site_symmetry_multiplicity
_atom_site_occupancy
_atom_site_calc_flag
Ba1 Ba 0 0 0 Uani 0.0137 2 0.317(2) d
K1 K 0 0 0 Uani 0.0137 2 0.683(2) d
Fe1 Fe 0.5 0 0.25 Uani 0.0088(3) 4 1 d
As1 As 0 0 0.35327(6) Uani 0.0089(2) 4 1 d

loop_
_atom_site_aniso_label
_atom_site_aniso_type_symbol
_atom_site_aniso_U_11
_atom_site_aniso_U_22
_atom_site_aniso_U_33
_atom_site_aniso_U_12
_atom_site_aniso_U_13
_atom_site_aniso_U_23
Ba1 Ba 0.01323 0.01323 0.014555 0 0 0
K1 K 0.01323 0.01323 0.014555 0 0 0
Fe1 Fe 0.0061(4) 0.0061(4) 0.0142(8) 0 0 0
As1 As 0.0076(3) 0.0076(3) 0.0115(6) 0 0 0

loop_
_atom_type_symbol
_atom_type_scat_dispersion_real
_atom_type_scat_dispersion_imag
_atom_type_scat_source
_atom_type_scat_Cromer_Mann_a1
_atom_type_scat_Cromer_Mann_b1
_atom_type_scat_Cromer_Mann_a2
_atom_type_scat_Cromer_Mann_b2
_atom_type_scat_Cromer_Mann_a3
_atom_type_scat_Cromer_Mann_b3
_atom_type_scat_Cromer_Mann_a4
_atom_type_scat_Cromer_Mann_b4
_atom_type_scat_Cromer_Mann_c
As 0.213 0.465 'International Tables Vol C Tables  4.2.6.8 and 6.1.1.4' 16.6723 2.6345 6.0701 0.2647 3.4313 12.9479 4.2779 47.797199 2.531
Ba -2.003 3.183 'International Tables Vol C Tables  4.2.6.8 and 6.1.1.4' 20.3361 3.216 19.297001 0.2756 10.888 20.2073 2.6959 167.201996 2.7731
Fe 0.122 0.180 'International Tables Vol C Tables  4.2.6.8 and 6.1.1.4' 11.7695 4.7611 7.3573 0.3072 3.5222 15.3535 2.3045 76.880501 1.0369
K 0.043 0.048 'International Tables Vol C Tables  4.2.6.8 and 6.1.1.4' 8.2186 12.7949 7.4398 0.7748 1.0519 213.186996 0.8659 41.684101 1.4228

loop_
_geom_angle_atom_site_label_1
_geom_angle_atom_site_label_2
_geom_angle_atom_site_label_3
_geom_angle
_geom_angle_publ_flag
As1 As1 As1 90.0(3) yes

loop_
_geom_bond_atom_site_label_1
_geom_bond_atom_site_label_2
_geom_bond_site_symmetry_2
_geom_bond_distance
_geom_bond_publ_flag
Ba1 K1 . 0 yes
Fe1 Fe1 25_545 2.7459 yes
Fe1 Fe1 25_555 2.7459 yes
Fe1 Fe1 25_645 2.7459 yes
Fe1 Fe1 25_655 2.7459 yes
Fe1 As1 . 2.3926(5) yes
Fe1 As1 1_655 2.3926(5) yes
Fe1 As1 25_545 2.3926(5) yes
Fe1 As1 25_555 2.3926(5) yes
